data_7202752
loop_
_publ_author_name
'Li, Lei'
'Hu, Tong-Liang'
'Li, Jian-Rong'
'Wang, Duo-Zhi'
'Zeng, Yong-Fei'
'Bu, Xian-He'

_publ_section_title
;
 Metal?organic coordination architectures of
 9,10-bis(N-benzimidazolyl)anthracene: syntheses, structures and
 emission properties
;
_journal_issue 5
_journal_name_full CrystEngComm
_journal_page_first 412
_journal_paper_doi 10.1039/b701551h
_journal_volume 9
_journal_year 2007
_chemical_formula_sum 'C31 H21 Ag B Cl9 F4 N4 O0'
_chemical_formula_weight 963.25
_chemical_name_systematic
;
?
;
_space_group_IT_number 11
_symmetry_cell_setting monoclinic
_symmetry_space_group_name_Hall '-P 2yb'
_symmetry_space_group_name_H-M 'P 1 21/m 1'
_atom_sites_solution_hydrogens geom
_atom_sites_solution_primary direct
_atom_sites_solution_secondary difmap
_audit_creation_method SHELXL-97
_cell_angle_alpha 90.00
_cell_angle_beta 102.842(5)
_cell_angle_gamma 90.00
_cell_formula_units_Z 2
_cell_length_a 8.302(2)
_cell_length_b 25.713(7)
_cell_length_c 9.153(3)
_cell_measurement_reflns_used 1738
_cell_measurement_temperature 294(2)
_cell_measurement_theta_max 25.0341
_cell_measurement_theta_min 2.4159
_cell_volume 1905.0(9)
_computing_cell_refinement 'Bruker SMART'
_computing_data_collection 'Bruker SMART'
_computing_data_reduction 'Bruker SAINT'
_computing_molecular_graphics 'Bruker SHELXTL'
_computing_publication_material 'Bruker SHELXTL'
_computing_structure_refinement 'SHELXL-97 (Sheldrick, 1997)'
_computing_structure_solution 'SHELXS-97 (Sheldrick, 1990)'
_diffrn_ambient_temperature 294(2)
_diffrn_measured_fraction_theta_full 0.994
_diffrn_measured_fraction_theta_max 0.994
_diffrn_measurement_device_type 'CCD area detector'
_diffrn_measurement_method 'phi and omega scans'
_diffrn_radiation_monochromator graphite
_diffrn_radiation_source 'fine-focus sealed tube'
_diffrn_radiation_type MoK\a
_diffrn_radiation_wavelength 0.71073
_diffrn_reflns_av_R_equivalents 0.0749
_diffrn_reflns_av_sigmaI/netI 0.0963
_diffrn_reflns_limit_h_max 9
_diffrn_reflns_limit_h_min -7
_diffrn_reflns_limit_k_max 23
_diffrn_reflns_limit_k_min -30
_diffrn_reflns_limit_l_max 10
_diffrn_reflns_limit_l_min -10
_diffrn_reflns_number 8979
_diffrn_reflns_theta_full 25.00
_diffrn_reflns_theta_max 25.00
_diffrn_reflns_theta_min 2.28
_exptl_absorpt_coefficient_mu 1.210
_exptl_absorpt_correction_T_max 0.8300
_exptl_absorpt_correction_T_min 0.8117
_exptl_absorpt_correction_type multi-scan
_exptl_absorpt_process_details SADABS
_exptl_crystal_colour yellow
_exptl_crystal_density_diffrn 1.679
_exptl_crystal_density_meas ?
_exptl_crystal_density_method 'not measured'
_exptl_crystal_description block
_exptl_crystal_F_000 952
_exptl_crystal_size_max 0.18
_exptl_crystal_size_mid 0.16
_exptl_crystal_size_min 0.16
_refine_diff_density_max 0.975
_refine_diff_density_min -0.751
_refine_diff_density_rms 0.171
_refine_ls_extinction_coef 0.029(4)
_refine_ls_extinction_expression Fc^*^=kFc[1+0.001xFc^2^\l^3^/sin(2\q)]^-1/4^
_refine_ls_extinction_method SHELXL
_refine_ls_goodness_of_fit_ref 1.050
_refine_ls_hydrogen_treatment constr
_refine_ls_matrix_type full
_refine_ls_number_parameters 236
_refine_ls_number_reflns 3408
_refine_ls_number_restraints 3
_refine_ls_restrained_S_all 1.050
_refine_ls_R_factor_all 0.1659
_refine_ls_R_factor_gt 0.0938
_refine_ls_shift/su_max 0.028
_refine_ls_shift/su_mean 0.002
_refine_ls_structure_factor_coef Fsqd
_refine_ls_weighting_details 'calc w=1/[\s^2^(Fo^2^)+(0.1684P)^2^+0.0000P] where P=(Fo^2^+2Fc^2^)/3'
_refine_ls_weighting_scheme calc
_refine_ls_wR_factor_gt 0.2454
_refine_ls_wR_factor_ref 0.2899
_reflns_number_gt 1759
_reflns_number_total 3408
_reflns_threshold_expression >2sigma(I)
_cod_data_source_file b701551h.txt
_cod_data_source_block 3
_cod_depositor_comments
;
The following automatic conversions were performed:
'_symmetry_cell_setting' value 'Monoclinic' changed to 'monoclinic'
according to '/home/saulius/struct/CIF-dictionaries/cif_core.dic'
dictionary named 'cif_core.dic' version 2.4.1 from 2010-06-29.

Automatic conversion script
Id: cif_fix_enum 1527 2010-12-29 10:47:43Z saulius 

The following automatic conversions were performed:

'_exptl_crystal_density_meas' value 'none' was changed to '?' - the
value is perceived as not measured.

Automatic conversion script
Id: cif_fix_values 3008 2015-01-20 13:52:24Z robertas 
;
_cod_original_sg_symbol_H-M P2(1)/m
_cod_database_code 7202752

loop_
_symmetry_equiv_pos_as_xyz
'x, y, z'
'-x, y+1/2, -z'
'-x, -y, -z'
'x, -y-1/2, z'

loop_
_atom_site_label
_atom_site_type_symbol
_atom_site_fract_x
_atom_site_fract_y
_atom_site_fract_z
_atom_site_U_iso_or_equiv
_atom_site_adp_type
_atom_site_occupancy
_atom_site_symmetry_multiplicity
_atom_site_calc_flag
_atom_site_refinement_flags
_atom_site_disorder_assembly
_atom_site_disorder_group
Ag1 Ag 0.69071(16) 0.2500 0.32902(13) 0.0654(6) Uani 1 2 d S . .
N1 N 0.6713(10) 0.1671(3) 0.3136(8) 0.055(2) Uani 1 1 d . . .
N2 N 0.6130(9) 0.0870(2) 0.3616(8) 0.0420(17) Uani 1 1 d . . .
C2 C 0.6874(12) 0.1368(3) 0.1938(10) 0.050(2) Uani 1 1 d . . .
C7 C 0.6498(11) 0.0868(3) 0.2231(9) 0.044(2) Uani 1 1 d . . .
C9 C 0.3915(11) 0.0286(3) 0.3881(9) 0.040(2) Uani 1 1 d . . .
C1 C 0.6319(12) 0.1360(3) 0.4117(11) 0.052(2) Uani 1 1 d . . .
H1A H 0.6184 0.1465 0.5055 0.063 Uiso 1 1 calc R . .
C8 C 0.5556(11) 0.0423(3) 0.4335(9) 0.040(2) Uani 1 1 d . . .
C5 C 0.6900(13) 0.0593(4) -0.0140(11) 0.062(3) Uani 1 1 d . . .
H5A H 0.6929 0.0336 -0.0850 0.074 Uiso 1 1 calc R . .
C6 C 0.6495(11) 0.0453(3) 0.1176(10) 0.049(2) Uani 1 1 d . . .
H6A H 0.6235 0.0112 0.1375 0.059 Uiso 1 1 calc R . .
C10 C 0.2752(12) 0.0575(4) 0.2760(10) 0.052(2) Uani 1 1 d . . .
H10A H 0.3102 0.0868 0.2323 0.063 Uiso 1 1 calc R . .
C12 C 0.6671(11) 0.0161(3) 0.5460(10) 0.043(2) Uani 1 1 d . . .
C13 C 0.8369(12) 0.0301(3) 0.5953(11) 0.053(2) Uani 1 1 d . . .
H13A H 0.8766 0.0594 0.5548 0.064 Uiso 1 1 calc R . .
C14 C 0.9398(13) 0.0021(4) 0.6983(12) 0.065(3) Uani 1 1 d . . .
H14A H 1.0503 0.0117 0.7265 0.078 Uiso 1 1 calc R . .
C4 C 0.7272(15) 0.1104(5) -0.0466(12) 0.074(3) Uani 1 1 d . . .
H4A H 0.7538 0.1176 -0.1380 0.088 Uiso 1 1 calc R . .
C11 C 0.1156(13) 0.0420(4) 0.2345(12) 0.064(3) Uani 1 1 d . . .
H11A H 0.0419 0.0605 0.1614 0.076 Uiso 1 1 calc R . .
Cl3 Cl 0.2651(8) 0.1064(2) 0.6215(6) 0.154(2) Uani 1 1 d . . .
C17 C 0.2291(18) 0.1470(6) 0.7570(14) 0.095(4) Uani 1 1 d . . .
H17A H 0.3157 0.1737 0.7777 0.114 Uiso 1 1 calc R . .
Cl2 Cl 0.2368(7) 0.10977(19) 0.9201(5) 0.1370(17) Uani 1 1 d . . .
Cl1 Cl 0.0351(7) 0.1774(2) 0.7151(7) 0.159(2) Uani 1 1 d . . .
C3 C 0.7254(14) 0.1517(4) 0.0564(11) 0.064(3) Uani 1 1 d . . .
H3A H 0.7475 0.1860 0.0350 0.076 Uiso 1 1 calc R . .
Cl4 Cl 0.3243(12) 0.2500 0.0932(11) 0.182(3) Uani 1 2 d S . .
Cl5 Cl 0.1265(15) 0.1957(3) 0.2590(12) 0.264(5) Uani 1 1 d . . .
C18 C 0.213(4) 0.2500 0.240(5) 0.186(15) Uani 1 2 d S . .
H18A H 0.3038 0.2500 0.3293 0.223 Uiso 1 2 calc SR . .
B1 B 0.533(4) 0.2500 0.669(3) 0.27(4) Uani 1 2 d SD . .
F1 F 0.606(3) 0.2035(5) 0.6791(17) 0.274(10) Uani 1 1 d D . .
F2 F 0.485(2) 0.2500 0.8035(19) 0.174(6) Uani 1 2 d SD . .
F3 F 0.686(5) 0.2500 0.756(6) 0.55(5) Uani 1 2 d SD . .

loop_
_atom_site_aniso_label
_atom_site_aniso_U_11
_atom_site_aniso_U_22
_atom_site_aniso_U_33
_atom_site_aniso_U_23
_atom_site_aniso_U_13
_atom_site_aniso_U_12
Ag1 0.0879(11) 0.0260(6) 0.0865(10) 0.000 0.0286(7) 0.000
N1 0.078(6) 0.028(4) 0.062(5) -0.004(3) 0.020(4) -0.003(3)
N2 0.057(5) 0.025(3) 0.050(4) 0.000(3) 0.026(4) -0.005(3)
C2 0.066(6) 0.030(4) 0.055(6) -0.002(4) 0.017(5) -0.007(4)
C7 0.053(6) 0.033(4) 0.049(5) 0.003(4) 0.020(4) 0.004(4)
C9 0.047(6) 0.033(4) 0.042(5) -0.004(4) 0.014(4) 0.002(4)
C1 0.067(7) 0.029(4) 0.063(6) 0.001(4) 0.020(5) -0.007(4)
C8 0.054(6) 0.025(4) 0.048(5) 0.001(3) 0.023(4) -0.006(3)
C5 0.067(7) 0.068(7) 0.055(6) -0.012(5) 0.023(5) -0.002(5)
C6 0.050(6) 0.039(5) 0.059(6) -0.013(4) 0.012(5) -0.002(4)
C10 0.054(6) 0.044(5) 0.062(6) 0.004(4) 0.020(5) -0.005(4)
C12 0.048(6) 0.037(4) 0.048(5) -0.004(4) 0.018(4) -0.007(4)
C13 0.052(6) 0.044(5) 0.065(6) 0.009(4) 0.015(5) -0.001(4)
C14 0.043(6) 0.068(7) 0.082(7) 0.004(6) 0.007(5) -0.004(5)
C4 0.086(9) 0.082(8) 0.056(7) 0.000(6) 0.021(6) -0.009(6)
C11 0.052(7) 0.066(6) 0.070(7) 0.012(5) 0.005(5) 0.016(5)
Cl3 0.210(6) 0.135(4) 0.149(4) -0.064(3) 0.113(4) -0.053(3)
C17 0.106(11) 0.100(10) 0.092(9) -0.011(7) 0.048(8) -0.018(8)
Cl2 0.171(5) 0.133(4) 0.104(3) 0.014(3) 0.025(3) -0.003(3)
Cl1 0.139(4) 0.124(4) 0.202(5) 0.014(3) 0.010(4) 0.030(3)
C3 0.088(8) 0.050(6) 0.056(6) 0.011(5) 0.024(6) -0.007(5)
Cl4 0.153(8) 0.173(8) 0.207(8) 0.000 0.013(6) 0.000
Cl5 0.363(13) 0.130(6) 0.330(11) -0.009(6) 0.143(9) -0.081(7)
C18 0.14(3) 0.12(2) 0.34(5) 0.000 0.14(3) 0.000
B1 0.34(7) 0.09(3) 0.50(9) 0.000 0.39(8) 0.000
F1 0.50(3) 0.133(10) 0.220(14) -0.065(10) 0.149(17) 0.083(16)
F2 0.186(17) 0.181(16) 0.182(15) 0.000 0.098(13) 0.000
F3 0.65(10) 0.11(2) 1.08(14) 0.000 0.57(10) 0.000

loop_
_atom_type_symbol
_atom_type_description
_atom_type_scat_dispersion_real
_atom_type_scat_dispersion_imag
_atom_type_scat_source
C C 0.0033 0.0016 'International Tables Vol C Tables 4.2.6.8 and 6.1.1.4'
H H 0.0000 0.0000 'International Tables Vol C Tables 4.2.6.8 and 6.1.1.4'
N N 0.0061 0.0033 'International Tables Vol C Tables 4.2.6.8 and 6.1.1.4'
O O 0.0106 0.0060 'International Tables Vol C Tables 4.2.6.8 and 6.1.1.4'
Ag Ag -0.8971 1.1015 'International Tables Vol C Tables 4.2.6.8 and 6.1.1.4'
Cl Cl 0.1484 0.1585 'International Tables Vol C Tables 4.2.6.8 and 6.1.1.4'
B B 0.0013 0.0007 'International Tables Vol C Tables 4.2.6.8 and 6.1.1.4'
F F 0.0171 0.0103 'International Tables Vol C Tables 4.2.6.8 and 6.1.1.4'

loop_
_geom_angle_atom_site_label_1
_geom_angle_atom_site_label_2
_geom_angle_atom_site_label_3
_geom_angle
_geom_angle_site_symmetry_1
_geom_angle_site_symmetry_3
_geom_angle_publ_flag
N1 Ag1 N1 169.9(4) . 4_565 ?
C1 N1 C2 106.7(7) . . ?
C1 N1 Ag1 126.6(6) . . ?
C2 N1 Ag1 126.6(6) . . ?
C1 N2 C7 106.8(7) . . ?
C1 N2 C8 127.9(7) . . ?
C7 N2 C8 125.3(6) . . ?
C7 C2 N1 108.0(8) . . ?
C7 C2 C3 122.4(8) . . ?
N1 C2 C3 129.5(8) . . ?
C2 C7 N2 106.6(7) . . ?
C2 C7 C6 122.2(8) . . ?
N2 C7 C6 131.2(7) . . ?
C8 C9 C12 119.0(7) . 3_656 ?
C8 C9 C10 122.7(7) . . ?
C12 C9 C10 118.4(8) 3_656 . ?
N1 C1 N2 111.8(8) . . ?
N1 C1 H1A 124.1 . . ?
N2 C1 H1A 124.1 . . ?
C9 C8 C12 123.2(7) . . ?
C9 C8 N2 117.9(7) . . ?
C12 C8 N2 119.0(7) . . ?
C6 C5 C4 123.0(9) . . ?
C6 C5 H5A 118.5 . . ?
C4 C5 H5A 118.5 . . ?
C5 C6 C7 115.6(8) . . ?
C5 C6 H6A 122.2 . . ?
C7 C6 H6A 122.2 . . ?
C11 C10 C9 120.3(8) . . ?
C11 C10 H10A 119.9 . . ?
C9 C10 H10A 119.9 . . ?
C8 C12 C13 123.9(8) . . ?
C8 C12 C9 117.8(7) . 3_656 ?
C13 C12 C9 118.3(8) . 3_656 ?
C14 C13 C12 121.2(9) . . ?
C14 C13 H13A 119.4 . . ?
C12 C13 H13A 119.4 . . ?
C13 C14 C11 121.5(10) . 3_656 ?
C13 C14 H14A 119.3 . . ?
C11 C14 H14A 119.3 3_656 . ?
C5 C4 C3 121.7(10) . . ?
C5 C4 H4A 119.2 . . ?
C3 C4 H4A 119.2 . . ?
C10 C11 C14 120.4(9) . 3_656 ?
C10 C11 H11A 119.8 . . ?
C14 C11 H11A 119.8 3_656 . ?
Cl3 C17 Cl1 114.6(8) . . ?
Cl3 C17 Cl2 107.8(8) . . ?
Cl1 C17 Cl2 106.6(7) . . ?
Cl3 C17 H17A 109.3 . . ?
Cl1 C17 H17A 109.3 . . ?
Cl2 C17 H17A 109.3 . . ?
C2 C3 C4 115.1(9) . . ?
C2 C3 H3A 122.4 . . ?
C4 C3 H3A 122.4 . . ?
Cl5 C18 Cl5 122.1(18) . 4_565 ?
Cl5 C18 Cl4 113.5(14) . . ?
Cl5 C18 Cl4 113.5(14) 4_565 . ?
Cl5 C18 H18A 101.1 . . ?
Cl5 C18 H18A 101.1 4_565 . ?
Cl4 C18 H18A 101.1 . . ?
F1 B1 F1 127(3) . 4_565 ?
F1 B1 F3 66.6(18) . . ?
F1 B1 F3 66.6(18) 4_565 . ?
F1 B1 F2 98.8(15) . . ?
F1 B1 F2 98.8(15) 4_565 . ?
F3 B1 F2 84(3) . . ?
B1 F1 F3 56.9(9) . . ?
B1 F3 F1 56.5(14) . . ?
B1 F3 F1 56.5(14) . 4_565 ?
F1 F3 F1 109(3) . 4_565 ?

loop_
_geom_bond_atom_site_label_1
_geom_bond_atom_site_label_2
_geom_bond_distance
_geom_bond_site_symmetry_2
_geom_bond_publ_flag
Ag1 N1 2.140(7) . ?
Ag1 N1 2.140(7) 4_565 ?
N1 C1 1.297(11) . ?
N1 C2 1.376(11) . ?
N2 C1 1.337(10) . ?
N2 C7 1.368(10) . ?
N2 C8 1.456(9) . ?
C2 C7 1.365(11) . ?
C2 C3 1.415(12) . ?
C7 C6 1.438(11) . ?
C9 C8 1.378(12) . ?
C9 C12 1.432(11) 3_656 ?
C9 C10 1.449(12) . ?
C1 H1A 0.9300 . ?
C8 C12 1.396(12) . ?
C5 C6 1.369(13) . ?
C5 C4 1.398(14) . ?
C5 H5A 0.9300 . ?
C6 H6A 0.9300 . ?
C10 C11 1.355(13) . ?
C10 H10A 0.9300 . ?
C12 C13 1.428(13) . ?
C12 C9 1.432(11) 3_656 ?
C13 C14 1.335(13) . ?
C13 H13A 0.9300 . ?
C14 C11 1.415(14) 3_656 ?
C14 H14A 0.9300 . ?
C4 C3 1.422(14) . ?
C4 H4A 0.9300 . ?
C11 C14 1.415(14) 3_656 ?
C11 H11A 0.9300 . ?
Cl3 C17 1.698(13) . ?
C17 Cl1 1.754(15) . ?
C17 Cl2 1.763(14) . ?
C17 H17A 0.9800 . ?
C3 H3A 0.9300 . ?
Cl4 C18 1.80(3) . ?
Cl5 C18 1.596(14) . ?
C18 Cl5 1.596(14) 4_565 ?
C18 H18A 0.9800 . ?
B1 F1 1.336(16) . ?
B1 F1 1.336(16) 4_565 ?
B1 F3 1.34(2) . ?
B1 F2 1.377(18) . ?
F1 F3 1.47(3) . ?
F3 F1 1.47(3) 4_565 ?

loop_
_geom_torsion_atom_site_label_1
_geom_torsion_atom_site_label_2
_geom_torsion_atom_site_label_3
_geom_torsion_atom_site_label_4
_geom_torsion
_geom_torsion_site_symmetry_1
_geom_torsion_site_symmetry_2
_geom_torsion_site_symmetry_3
_geom_torsion_site_symmetry_4
_geom_torsion_publ_flag
N1 Ag1 N1 C1 -109(2) 4_565 . . . ?
N1 Ag1 N1 C2 66(3) 4_565 . . . ?
C1 N1 C2 C7 2.2(11) . . . . ?
Ag1 N1 C2 C7 -173.9(6) . . . . ?
C1 N1 C2 C3 178.5(11) . . . . ?
Ag1 N1 C2 C3 2.4(15) . . . . ?
N1 C2 C7 N2 -0.7(10) . . . . ?
C3 C2 C7 N2 -177.3(9) . . . . ?
N1 C2 C7 C6 178.0(8) . . . . ?
C3 C2 C7 C6 1.4(15) . . . . ?
C1 N2 C7 C2 -1.0(10) . . . . ?
C8 N2 C7 C2 175.8(8) . . . . ?
C1 N2 C7 C6 -179.6(10) . . . . ?
C8 N2 C7 C6 -2.7(15) . . . . ?
C2 N1 C1 N2 -3.0(11) . . . . ?
Ag1 N1 C1 N2 173.2(6) . . . . ?
C7 N2 C1 N1 2.5(11) . . . . ?
C8 N2 C1 N1 -174.2(8) . . . . ?
C12 C9 C8 C12 -2.9(13) 3_656 . . . ?
C10 C9 C8 C12 177.1(8) . . . . ?
C12 C9 C8 N2 178.3(7) 3_656 . . . ?
C10 C9 C8 N2 -1.7(12) . . . . ?
C1 N2 C8 C9 97.5(11) . . . . ?
C7 N2 C8 C9 -78.7(10) . . . . ?
C1 N2 C8 C12 -81.4(11) . . . . ?
C7 N2 C8 C12 102.4(10) . . . . ?
C4 C5 C6 C7 -0.9(15) . . . . ?
C2 C7 C6 C5 0.2(13) . . . . ?
N2 C7 C6 C5 178.6(9) . . . . ?
C8 C9 C10 C11 179.4(8) . . . . ?
C12 C9 C10 C11 -0.6(13) 3_656 . . . ?
C9 C8 C12 C13 -179.4(8) . . . . ?
N2 C8 C12 C13 -0.6(12) . . . . ?
C9 C8 C12 C9 2.9(13) . . . 3_656 ?
N2 C8 C12 C9 -178.3(7) . . . 3_656 ?
C8 C12 C13 C14 -176.7(9) . . . . ?
C9 C12 C13 C14 1.0(14) 3_656 . . . ?
C12 C13 C14 C11 -1.4(16) . . . 3_656 ?
C6 C5 C4 C3 0.0(18) . . . . ?
C9 C10 C11 C14 0.9(15) . . . 3_656 ?
C7 C2 C3 C4 -2.2(15) . . . . ?
N1 C2 C3 C4 -178.0(10) . . . . ?
C5 C4 C3 C2 1.5(16) . . . . ?
F1 B1 F1 F3 29(4) 4_565 . . . ?
F2 B1 F1 F3 -79(3) . . . . ?
F1 B1 F3 F1 -155(3) 4_565 . . . ?
F2 B1 F3 F1 102.5(15) . . . . ?
F1 B1 F3 F1 155(3) . . . 4_565 ?
F2 B1 F3 F1 -102.5(15) . . . 4_565 ?
B1 F1 F3 F1 -22(2) . . . 4_565 ?
